data_8000224
loop_
_publ_author_name
'Matsuno, T.'
'Ogura, H.'
'Takayanagi, H.'
'Furuhata, K.'
'Koishi, M.'

_publ_section_title
;
 The crystal structure of calcium sulfite tetrahydrate
;
_journal_name_full 'Chemistry Letters'
_journal_page_first 459
_journal_page_last 462
_journal_volume 1983
_journal_year 1983
_chemical_formula_sum 'Ca H8 O7 S'
_chemical_name_systematic 'Ca (S O3) (H2 O)4'
_space_group_IT_number 15
_symmetry_space_group_name_Hall '-C 2yc'
_symmetry_space_group_name_H-M 'C 1 2/c 1'
_cell_angle_alpha 90
_cell_angle_beta 124.34
_cell_angle_gamma 90
_cell_formula_units_Z 12
_cell_length_a 19.384
_cell_length_b 11.192
_cell_length_c 11.449
_cell_volume 2050.895
_citation_journal_id_ASTM CMLTAG
_cod_data_source_file Matsuno_CMLTAG_1983_485.cif
_cod_data_source_block H8Ca1O7S1
_cod_original_formula_sum 'H8 Ca1 O7 S1'
_cod_database_code 8000224

loop_
_symmetry_equiv_pos_as_xyz
x,y,z
-x,y,-z+1/2
-x,-y,-z
x,-y,z-1/2
x+1/2,y+1/2,z
-x+1/2,y+1/2,-z+1/2
-x+1/2,-y+1/2,-z
x+1/2,-y+1/2,z-1/2

loop_
_atom_site_label
_atom_site_type_symbol
_atom_site_fract_x
_atom_site_fract_y
_atom_site_fract_z
_atom_site_occupancy
_atom_site_U_iso_or_equiv
O1 O-2 -0.0081 0.1885 0.4112 1 0.0
O10 O-2 0.0745 0.4321 0.7336 1 0.0
O2 O-2 0.1152 0.189 0.4116 1 0.0
O6 O-2 0.3384 0.2376 0.0673 0.3333 0.0
O7 O-2 0.2501 0.3583 0.0681 0.3333 0.0
S1 S+4 0.0771 0.25 0.4813 1 0.0
O4 O-2 0.2002 0.2492 -0.1519 0.5 0.0
Ca2 Ca+2 0.1031 0.353 0.2502 1 0.0
S2 S+4 0.25 0.25 0 1 0.0
Ca1 Ca+2 0 0.044 0.25 1 0.0
O13 O-2 0.2674 0.0749 0.5529 1 0.0
O3 O-2 0.0533 0.3725 0.4101 1 0.0
O11 O-2 0.1056 0.4126 0.0534 1 0.0
O8 O-2 0.0694 0.0891 -0.054 1 0.0
O12 O-2 0.2042 0.2114 0.2653 1 0.0
O9 O-2 0.1138 0.0288 0.7346 1 0.0
O5 O-2 0.2334 0.1597 0.0688 0.3333 0.0
